data_2233512
loop_
_publ_author_name
'Wang, Hui'

_publ_section_title
;
 Bis(\m-2-carboxy-5-nitrobenzoato-\k^2^<i>O</i>^1^:<i>O</i>^1^)bis[(2,2'-bipyridine-\k^2^<i>N</i>:<i>N</i>')chloridocopper(II)]
 dihydrate
;
_journal_coeditor_code IM2329
_journal_issue 2
_journal_name_full 'Acta Crystallographica Section E'
_journal_page_first m95
_journal_paper_doi 10.1107/S1600536811046782
_journal_volume 68
_journal_year 2012
_chemical_formula_iupac '[Cu2 (C8 H4 N O6)2 Cl2 (C10 H8 N2)2], 2H2 O'
_chemical_formula_moiety 'C36 H24 Cl2 Cu2 N6 O12, 2(H2 O)'
_chemical_formula_sum 'C36 H28 Cl2 Cu2 N6 O14'
_chemical_formula_weight 966.62
_chemical_name_systematic
;
Bis(\m-2-carboxy-5-nitrobenzoato-\k^2^<i>O</i>^1^:<i>O</i>^1^)bis[(2,2'-
bipyridine-\k^2^<i>N</i>:<i>N</i>')chloridocopper(II)] dihydrate
;
_space_group_IT_number 2
_symmetry_cell_setting triclinic
_symmetry_space_group_name_Hall '-P 1'
_symmetry_space_group_name_H-M 'P -1'
_atom_sites_solution_hydrogens geom
_atom_sites_solution_primary direct
_atom_sites_solution_secondary difmap
_audit_creation_method SHELXL-97
_cell_angle_alpha 92.684(2)
_cell_angle_beta 101.551(2)
_cell_angle_gamma 92.493(2)
_cell_formula_units_Z 2
_cell_length_a 9.1090(12)
_cell_length_b 12.3571(17)
_cell_length_c 17.024(2)
_cell_measurement_reflns_used 2695
_cell_measurement_temperature 293(2)
_cell_measurement_theta_max 21.97
_cell_measurement_theta_min 2.29
_cell_volume 1872.6(4)
_computing_cell_refinement 'SAINT-Plus (Bruker, 2005)'
_computing_data_collection 'SMART (Bruker, 2005)'
_computing_data_reduction 'SAINT-Plus (Bruker, 2005)'
_computing_molecular_graphics
;XP in SHELXTL (Sheldrick, 2008) and  <i>DIAMOND</i>
(Brandenburg, 2005)
;
_computing_publication_material 'SHELXL97 (Sheldrick, 2008)'
_computing_structure_refinement 'SHELXL97 (Sheldrick, 2008)'
_computing_structure_solution 'SHELXS97 (Sheldrick, 2008)'
_diffrn_ambient_temperature 293(2)
_diffrn_detector_area_resol_mean 0
_diffrn_measured_fraction_theta_full 0.987
_diffrn_measured_fraction_theta_max 0.987
_diffrn_measurement_device_type 'Bruker SMART CCD area-detector'
_diffrn_measurement_method 'phi and omega scans'
_diffrn_radiation_monochromator graphite
_diffrn_radiation_source 'fine-focus sealed tube'
_diffrn_radiation_type MoK\a
_diffrn_radiation_wavelength 0.71073
_diffrn_reflns_av_R_equivalents 0.0361
_diffrn_reflns_av_sigmaI/netI 0.0604
_diffrn_reflns_limit_h_max 10
_diffrn_reflns_limit_h_min -10
_diffrn_reflns_limit_k_max 14
_diffrn_reflns_limit_k_min -14
_diffrn_reflns_limit_l_max 20
_diffrn_reflns_limit_l_min -20
_diffrn_reflns_number 13021
_diffrn_reflns_theta_full 25.00
_diffrn_reflns_theta_max 25.00
_diffrn_reflns_theta_min 2.11
_diffrn_standards_interval_count 0
_diffrn_standards_interval_time 0
_diffrn_standards_number 0
_exptl_absorpt_coefficient_mu 1.359
_exptl_absorpt_correction_T_max 0.8991
_exptl_absorpt_correction_T_min 0.8540
_exptl_absorpt_correction_type multi-scan
_exptl_absorpt_process_details '(SADABS; Sheldrick, 2003)'
_exptl_crystal_colour blue
_exptl_crystal_density_diffrn 1.714
_exptl_crystal_density_method 'not measured'
_exptl_crystal_description block
_exptl_crystal_F_000 980
_exptl_crystal_size_max 0.12
_exptl_crystal_size_mid 0.10
_exptl_crystal_size_min 0.08
_refine_diff_density_max 1.265
_refine_diff_density_min -0.470
_refine_ls_extinction_method none
_refine_ls_goodness_of_fit_ref 1.052
_refine_ls_hydrogen_treatment mixed
_refine_ls_matrix_type full
_refine_ls_number_parameters 555
_refine_ls_number_reflns 6505
_refine_ls_number_restraints 12
_refine_ls_restrained_S_all 1.054
_refine_ls_R_factor_all 0.0799
_refine_ls_R_factor_gt 0.0515
_refine_ls_shift/su_max 0.041
_refine_ls_shift/su_mean 0.001
_refine_ls_structure_factor_coef Fsqd
_refine_ls_weighting_details 'calc w=1/[\s^2^(Fo^2^)+(0.0779P)^2^+0.7569P] where P=(Fo^2^+2Fc^2^)/3'
_refine_ls_weighting_scheme calc
_refine_ls_wR_factor_gt 0.1321
_refine_ls_wR_factor_ref 0.1488
_reflns_number_gt 4541
_reflns_number_total 6505
_reflns_threshold_expression I>2sigma(I)
_cod_data_source_file im2329.cif
_cod_data_source_block I
_cod_database_code 2233512
_cod_database_fobs_code 2233512

loop_
_symmetry_equiv_pos_as_xyz
'x, y, z'
'-x, -y, -z'

loop_
_atom_site_type_symbol
_atom_site_label
_atom_site_fract_x
_atom_site_fract_y
_atom_site_fract_z
_atom_site_U_iso_or_equiv
_atom_site_adp_type
_atom_site_calc_flag
_atom_site_refinement_flags
_atom_site_occupancy
_atom_site_symmetry_multiplicity
C C1 0.5338(6) 0.0982(4) 1.0871(3) 0.0387(12) Uani d . 1 1
C C2 0.4007(7) 0.0423(5) 1.0863(3) 0.0497(15) Uani d . 1 1
H H2 0.3943 -0.0140 1.1200 0.060 Uiso calc R 1 1
C C3 0.2752(7) 0.0735(4) 1.0329(3) 0.0479(14) Uani d . 1 1
H H3 0.1833 0.0365 1.0310 0.057 Uiso calc R 1 1
C C4 0.2821(6) 0.1574(4) 0.9825(3) 0.0403(12) Uani d . 1 1
C C5 0.4219(6) 0.2133(4) 0.9861(3) 0.0346(11) Uani d . 1 1
C C6 0.5477(6) 0.1831(4) 1.0392(3) 0.0398(12) Uani d . 1 1
H H6 0.6402 0.2198 1.0424 0.048 Uiso calc R 1 1
C C7 0.4519(5) 0.3035(4) 0.9327(3) 0.0343(11) Uani d . 1 1
C C8 0.1464(6) 0.1917(5) 0.9273(3) 0.0487(14) Uani d . 1 1
C C9 0.8608(5) 0.6408(4) 0.9097(3) 0.0417(13) Uani d . 1 1
H H9 0.9122 0.6038 0.9522 0.050 Uiso calc R 1 1
C C10 0.9382(6) 0.7197(5) 0.8777(3) 0.0492(14) Uani d . 1 1
H H10 1.0406 0.7343 0.8965 0.059 Uiso calc R 1 1
C C11 0.8582(7) 0.7770(5) 0.8163(4) 0.0567(16) Uani d . 1 1
H H11 0.9068 0.8322 0.7943 0.068 Uiso calc R 1 1
C C12 0.7096(6) 0.7528(4) 0.7883(3) 0.0463(14) Uani d . 1 1
H H12 0.6560 0.7903 0.7468 0.056 Uiso calc R 1 1
C C13 0.6397(6) 0.6717(4) 0.8223(3) 0.0355(12) Uani d . 1 1
C C14 0.4773(5) 0.6390(4) 0.7981(3) 0.0344(11) Uani d . 1 1
C C15 0.3784(6) 0.6848(4) 0.7381(3) 0.0452(13) Uani d . 1 1
H H15 0.4122 0.7385 0.7086 0.054 Uiso calc R 1 1
C C16 0.2298(7) 0.6503(5) 0.7225(3) 0.0537(15) Uani d . 1 1
H H16 0.1619 0.6808 0.6825 0.064 Uiso calc R 1 1
C C17 0.1818(6) 0.5702(5) 0.7664(4) 0.0525(15) Uani d . 1 1
H H17 0.0813 0.5461 0.7566 0.063 Uiso calc R 1 1
C C18 0.2852(6) 0.5264(4) 0.8252(3) 0.0413(13) Uani d . 1 1
H H18 0.2529 0.4721 0.8548 0.050 Uiso calc R 1 1
C C19 0.7153(6) 0.5993(5) 0.5270(4) 0.0615(17) Uani d DU 1 1
C C20 0.6265(6) 0.6901(4) 0.5381(4) 0.0524(15) Uani d . 1 1
H H20 0.6489 0.7359 0.5843 0.063 Uiso calc R 1 1
C C21 0.5074(5) 0.7060(4) 0.4773(3) 0.0400(13) Uani d . 1 1
C C22 0.4773(7) 0.6359(4) 0.4087(4) 0.0494(15) Uani d . 1 1
C C23 0.5622(7) 0.5498(5) 0.4014(4) 0.0675(18) Uani d DU 1 1
H H23 0.5386 0.5034 0.3555 0.081 Uiso calc R 1 1
C C24 0.6809(7) 0.5306(5) 0.4601(4) 0.0683(18) Uani d DU 1 1
H H24 0.7383 0.4712 0.4548 0.082 Uiso calc R 1 1
C C25 0.4042(5) 0.7933(4) 0.4948(3) 0.0375(12) Uani d . 1 1
C C26 0.3525(7) 0.6563(5) 0.3404(4) 0.0560(16) Uani d . 1 1
C C27 0.3086(6) 1.1676(4) 0.6747(3) 0.0393(12) Uani d . 1 1
H H27 0.3939 1.1437 0.7075 0.047 Uiso calc R 1 1
C C28 0.2334(6) 1.2493(4) 0.7041(3) 0.0462(14) Uani d . 1 1
H H28 0.2673 1.2800 0.7558 0.055 Uiso calc R 1 1
C C29 0.1083(6) 1.2848(4) 0.6561(3) 0.0468(14) Uani d . 1 1
H H29 0.0555 1.3397 0.6749 0.056 Uiso calc R 1 1
C C30 0.0608(6) 1.2382(4) 0.5794(3) 0.0413(13) Uani d . 1 1
H H30 -0.0245 1.2613 0.5461 0.050 Uiso calc R 1 1
C C31 0.1409(5) 1.1571(4) 0.5525(3) 0.0287(10) Uani d . 1 1
C C32 0.1032(5) 1.1024(4) 0.4714(3) 0.0282(10) Uani d . 1 1
C C33 -0.0218(5) 1.1238(4) 0.4139(3) 0.0365(12) Uani d . 1 1
H H33 -0.0886 1.1744 0.4250 0.044 Uiso calc R 1 1
C C34 -0.0444(6) 1.0686(4) 0.3402(3) 0.0428(13) Uani d . 1 1
H H34 -0.1275 1.0815 0.3009 0.051 Uiso calc R 1 1
C C35 0.0546(6) 0.9947(4) 0.3246(3) 0.0443(13) Uani d . 1 1
H H35 0.0409 0.9577 0.2747 0.053 Uiso calc R 1 1
C C36 0.1748(6) 0.9764(4) 0.3845(3) 0.0406(12) Uani d . 1 1
H H36 0.2423 0.9259 0.3741 0.049 Uiso calc R 1 1
Cl Cl1 0.78986(14) 0.41119(12) 0.98373(9) 0.0513(4) Uani d . 1 1
Cl Cl2 0.48929(17) 0.94718(12) 0.66912(8) 0.0550(4) Uani d . 1 1
Cu Cu1 0.59103(6) 0.50284(5) 0.92407(3) 0.03410(19) Uani d . 1 1
Cu Cu2 0.36310(6) 1.00231(5) 0.55154(3) 0.03154(18) Uani d . 1 1
N N1 0.7149(4) 0.6149(3) 0.8824(2) 0.0337(9) Uani d . 1 1
N N2 0.4303(4) 0.5595(3) 0.8412(2) 0.0343(9) Uani d . 1 1
N N3 0.6704(6) 0.0644(4) 1.1394(3) 0.0534(12) Uani d . 1 1
N N4 0.8394(7) 0.5799(6) 0.5897(4) 0.0879(19) Uani d . 1 1
N N5 0.2640(4) 1.1214(3) 0.6011(2) 0.0308(9) Uani d . 1 1
N N6 0.1989(4) 1.0280(3) 0.4569(2) 0.0310(9) Uani d . 1 1
O O1 0.7845(6) 0.1239(4) 1.1487(3) 0.0887(16) Uani d . 1 1
O O2 0.6673(5) -0.0224(4) 1.1707(2) 0.0695(13) Uani d . 1 1
O O3 0.0252(5) 0.1282(4) 0.9260(3) 0.0770(14) Uani d . 1 1
H H3A -0.0477 0.1540 0.8983 0.116 Uiso calc R 1 1
O O4 0.1475(4) 0.2682(3) 0.8860(2) 0.0548(10) Uani d . 1 1
O O5 0.4886(4) 0.2789(3) 0.8685(2) 0.0519(10) Uani d . 1 1
O O6 0.4541(4) 0.4004(2) 0.96305(19) 0.0347(8) Uani d . 1 1
O O7 0.9139(7) 0.4957(5) 0.5801(4) 0.134(3) Uani d . 1 1
O O8 0.8725(6) 0.6481(5) 0.6464(4) 0.109(2) Uani d . 1 1
O O9 0.4530(4) 0.8915(2) 0.49221(19) 0.0348(8) Uani d . 1 1
O O10 0.2880(4) 0.7654(3) 0.5148(3) 0.0580(11) Uani d . 1 1
O O11 0.3023(5) 0.7424(4) 0.3291(3) 0.0736(13) Uani d . 1 1
O O12 0.3072(7) 0.5694(4) 0.2920(3) 0.0926(17) Uani d . 1 1
H H12A 0.2152 0.5641 0.2813 0.139 Uiso calc RD 1 1
O O13 0.0783(6) 0.5905(4) 0.1749(3) 0.0776(14) Uani d D 1 1
O O14 0.2367(6) 0.8268(4) 0.1645(3) 0.0733(13) Uani d D 1 1
H H1W 0.075(9) 0.6551(19) 0.191(4) 0.110 Uiso d D 1 1
H H2W 0.125(8) 0.589(5) 0.137(3) 0.110 Uiso d D 1 1
H H3W 0.235(9) 0.792(5) 0.205(3) 0.110 Uiso d D 1 1
H H4W 0.285(8) 0.795(5) 0.135(3) 0.110 Uiso d D 1 1

loop_
_atom_site_aniso_label
_atom_site_aniso_U_11
_atom_site_aniso_U_22
_atom_site_aniso_U_33
_atom_site_aniso_U_12
_atom_site_aniso_U_13
_atom_site_aniso_U_23
C1 0.054(3) 0.029(3) 0.033(3) 0.009(2) 0.008(2) 0.004(2)
C2 0.066(4) 0.039(3) 0.046(3) -0.004(3) 0.014(3) 0.013(3)
C3 0.053(4) 0.039(3) 0.056(4) -0.010(3) 0.021(3) 0.012(3)
C4 0.047(3) 0.036(3) 0.038(3) 0.001(2) 0.009(2) 0.002(2)
C5 0.047(3) 0.024(3) 0.035(3) 0.003(2) 0.014(2) 0.000(2)
C6 0.045(3) 0.032(3) 0.044(3) 0.001(2) 0.009(2) 0.006(2)
C7 0.031(3) 0.041(3) 0.029(3) 0.004(2) 0.000(2) 0.009(2)
C8 0.044(3) 0.053(4) 0.050(3) -0.007(3) 0.015(3) -0.001(3)
C9 0.030(3) 0.045(3) 0.049(3) 0.005(2) 0.003(2) 0.018(3)
C10 0.031(3) 0.055(4) 0.063(4) 0.000(3) 0.009(3) 0.019(3)
C11 0.055(4) 0.056(4) 0.065(4) -0.001(3) 0.020(3) 0.026(3)
C12 0.042(3) 0.051(4) 0.050(3) 0.011(3) 0.013(3) 0.027(3)
C13 0.040(3) 0.038(3) 0.031(3) 0.014(2) 0.010(2) 0.011(2)
C14 0.037(3) 0.034(3) 0.032(3) 0.010(2) 0.003(2) 0.005(2)
C15 0.052(4) 0.038(3) 0.045(3) 0.007(3) 0.002(3) 0.017(2)
C16 0.048(4) 0.051(4) 0.055(4) 0.008(3) -0.011(3) 0.020(3)
C17 0.039(3) 0.049(4) 0.063(4) -0.001(3) -0.005(3) 0.004(3)
C18 0.039(3) 0.044(3) 0.040(3) 0.003(3) 0.004(2) 0.010(2)
C19 0.042(4) 0.057(4) 0.088(4) 0.013(3) 0.010(3) 0.042(3)
C20 0.037(3) 0.036(3) 0.091(5) 0.008(3) 0.023(3) 0.023(3)
C21 0.028(3) 0.023(3) 0.074(4) 0.006(2) 0.019(3) 0.018(3)
C22 0.060(4) 0.022(3) 0.076(4) 0.007(3) 0.036(3) 0.007(3)
C23 0.076(5) 0.057(4) 0.078(4) 0.021(4) 0.028(3) 0.013(3)
C24 0.075(5) 0.049(4) 0.093(5) 0.020(3) 0.043(4) 0.006(3)
C25 0.027(3) 0.036(3) 0.052(3) 0.006(2) 0.009(2) 0.007(2)
C26 0.067(4) 0.050(4) 0.056(4) 0.000(3) 0.026(3) 0.000(3)
C27 0.034(3) 0.045(3) 0.037(3) 0.003(2) 0.001(2) 0.010(2)
C28 0.050(3) 0.047(3) 0.042(3) 0.006(3) 0.011(3) 0.001(3)
C29 0.053(4) 0.042(3) 0.047(3) 0.017(3) 0.015(3) -0.006(3)
C30 0.035(3) 0.044(3) 0.047(3) 0.013(2) 0.009(2) 0.006(2)
C31 0.024(2) 0.029(3) 0.035(3) 0.003(2) 0.009(2) 0.007(2)
C32 0.029(3) 0.025(2) 0.035(3) 0.005(2) 0.012(2) 0.013(2)
C33 0.030(3) 0.044(3) 0.038(3) 0.012(2) 0.008(2) 0.014(2)
C34 0.038(3) 0.054(4) 0.035(3) 0.009(3) 0.001(2) 0.012(2)
C35 0.049(3) 0.050(3) 0.032(3) -0.001(3) 0.004(2) -0.001(2)
C36 0.043(3) 0.040(3) 0.042(3) 0.010(2) 0.013(2) 0.002(2)
Cl1 0.0335(7) 0.0585(9) 0.0638(9) 0.0120(6) 0.0058(6) 0.0327(7)
Cl2 0.0630(10) 0.0602(9) 0.0447(8) 0.0299(7) 0.0074(7) 0.0236(7)
Cu1 0.0295(3) 0.0381(4) 0.0360(4) 0.0055(3) 0.0059(3) 0.0163(3)
Cu2 0.0292(3) 0.0324(4) 0.0349(3) 0.0129(3) 0.0068(3) 0.0097(3)
N1 0.031(2) 0.039(2) 0.033(2) 0.0112(19) 0.0072(18) 0.0143(18)
N2 0.034(2) 0.035(2) 0.035(2) 0.0071(19) 0.0057(18) 0.0123(18)
N3 0.066(4) 0.047(3) 0.046(3) 0.003(3) 0.007(3) 0.009(2)
N4 0.072(4) 0.083(5) 0.101(5) 0.010(4) -0.004(4) 0.007(4)
N5 0.032(2) 0.030(2) 0.032(2) 0.0061(18) 0.0064(18) 0.0088(17)
N6 0.031(2) 0.026(2) 0.037(2) 0.0084(17) 0.0067(18) 0.0066(18)
O1 0.066(3) 0.090(4) 0.101(4) -0.005(3) -0.013(3) 0.047(3)
O2 0.095(4) 0.059(3) 0.055(3) 0.013(3) 0.010(2) 0.023(2)
O3 0.048(3) 0.087(4) 0.093(4) -0.013(3) 0.002(2) 0.037(3)
O4 0.047(2) 0.056(3) 0.063(3) 0.004(2) 0.010(2) 0.021(2)
O5 0.069(3) 0.051(2) 0.038(2) -0.001(2) 0.0162(19) 0.0067(18)
O6 0.039(2) 0.0252(19) 0.0415(19) 0.0053(15) 0.0096(15) 0.0077(15)
O7 0.138(5) 0.086(4) 0.156(6) 0.077(4) -0.038(4) 0.006(4)
O8 0.079(4) 0.097(4) 0.131(5) 0.028(3) -0.029(3) -0.015(4)
O9 0.0365(19) 0.0251(19) 0.045(2) 0.0093(15) 0.0118(15) 0.0056(15)
O10 0.038(2) 0.042(2) 0.101(3) 0.0041(18) 0.030(2) 0.001(2)
O11 0.090(4) 0.050(3) 0.075(3) 0.022(3) 0.001(3) -0.007(2)
O12 0.127(5) 0.056(3) 0.086(4) 0.003(3) 0.006(3) -0.018(3)
O13 0.095(4) 0.061(3) 0.082(4) 0.008(3) 0.030(3) 0.004(3)
O14 0.059(3) 0.082(3) 0.084(4) 0.012(2) 0.019(3) 0.024(3)

loop_
_atom_type_symbol
_atom_type_description
_atom_type_scat_dispersion_real
_atom_type_scat_dispersion_imag
_atom_type_scat_source
C C 0.0033 0.0016 'International Tables Vol C Tables 4.2.6.8 and 6.1.1.4'
H H 0.0000 0.0000 'International Tables Vol C Tables 4.2.6.8 and 6.1.1.4'
N N 0.0061 0.0033 'International Tables Vol C Tables 4.2.6.8 and 6.1.1.4'
O O 0.0106 0.0060 'International Tables Vol C Tables 4.2.6.8 and 6.1.1.4'
Cu Cu 0.3201 1.2651 'International Tables Vol C Tables 4.2.6.8 and 6.1.1.4'
Cl Cl 0.1484 0.1585 'International Tables Vol C Tables 4.2.6.8 and 6.1.1.4'

loop_
_geom_angle_atom_site_label_1
_geom_angle_atom_site_label_2
_geom_angle_atom_site_label_3
_geom_angle_site_symmetry_3
_geom_angle
C2 C1 C6 . 123.3(5)
C2 C1 N3 . 118.9(5)
C6 C1 N3 . 117.8(5)
C1 C2 C3 . 117.1(5)
C1 C2 H2 . 121.5
C3 C2 H2 . 121.5
C4 C3 C2 . 122.4(5)
C4 C3 H3 . 118.8
C2 C3 H3 . 118.8
C3 C4 C5 . 118.4(5)
C3 C4 C8 . 121.8(5)
C5 C4 C8 . 119.8(5)
C6 C5 C4 . 119.7(5)
C6 C5 C7 . 114.7(4)
C4 C5 C7 . 125.6(4)
C1 C6 C5 . 119.2(5)
C1 C6 H6 . 120.4
C5 C6 H6 . 120.4
O5 C7 O6 . 124.9(5)
O5 C7 C5 . 118.6(5)
O6 C7 C5 . 116.0(4)
O4 C8 O3 . 123.2(6)
O4 C8 C4 . 123.3(5)
O3 C8 C4 . 113.5(5)
N1 C9 C10 . 122.9(5)
N1 C9 H9 . 118.6
C10 C9 H9 . 118.6
C9 C10 C11 . 117.7(5)
C9 C10 H10 . 121.1
C11 C10 H10 . 121.1
C12 C11 C10 . 120.3(5)
C12 C11 H11 . 119.9
C10 C11 H11 . 119.9
C11 C12 C13 . 118.9(5)
C11 C12 H12 . 120.6
C13 C12 H12 . 120.6
N1 C13 C12 . 122.0(5)
N1 C13 C14 . 114.0(4)
C12 C13 C14 . 124.0(4)
N2 C14 C15 . 121.1(5)
N2 C14 C13 . 114.4(4)
C15 C14 C13 . 124.5(5)
C16 C15 C14 . 119.4(5)
C16 C15 H15 . 120.3
C14 C15 H15 . 120.3
C15 C16 C17 . 119.6(5)
C15 C16 H16 . 120.2
C17 C16 H16 . 120.2
C16 C17 C18 . 118.8(5)
C16 C17 H17 . 120.6
C18 C17 H17 . 120.6
N2 C18 C17 . 122.2(5)
N2 C18 H18 . 118.9
C17 C18 H18 . 118.9
C24 C19 N4 . 120.0(6)
C24 C19 C20 . 121.8(6)
N4 C19 C20 . 118.2(6)
C21 C20 C19 . 116.8(6)
C21 C20 H20 . 121.6
C19 C20 H20 . 121.6
C20 C21 C22 . 120.1(5)
C20 C21 C25 . 115.7(5)
C22 C21 C25 . 123.8(5)
C23 C22 C21 . 121.2(6)
C23 C22 C26 . 118.5(6)
C21 C22 C26 . 120.2(5)
C22 C23 C24 . 120.8(7)
C22 C23 H23 . 119.6
C24 C23 H23 . 119.6
C23 C24 C19 . 119.3(6)
C23 C24 H24 . 120.4
C19 C24 H24 . 120.4
O10 C25 O9 . 125.3(5)
O10 C25 C21 . 118.3(4)
O9 C25 C21 . 116.2(4)
O11 C26 O12 . 123.2(6)
O11 C26 C22 . 123.6(6)
O12 C26 C22 . 113.1(6)
N5 C27 C28 . 122.5(5)
N5 C27 H27 . 118.7
C28 C27 H27 . 118.7
C29 C28 C27 . 119.0(5)
C29 C28 H28 . 120.5
C27 C28 H28 . 120.5
C28 C29 C30 . 119.3(5)
C28 C29 H29 . 120.3
C30 C29 H29 . 120.3
C31 C30 C29 . 119.5(5)
C31 C30 H30 . 120.2
C29 C30 H30 . 120.2
N5 C31 C30 . 120.7(4)
N5 C31 C32 . 114.7(4)
C30 C31 C32 . 124.6(4)
N6 C32 C33 . 121.6(4)
N6 C32 C31 . 114.8(4)
C33 C32 C31 . 123.7(4)
C34 C33 C32 . 118.4(5)
C34 C33 H33 . 120.8
C32 C33 H33 . 120.8
C35 C34 C33 . 120.2(5)
C35 C34 H34 . 119.9
C33 C34 H34 . 119.9
C34 C35 C36 . 118.4(5)
C34 C35 H35 . 120.8
C36 C35 H35 . 120.8
N6 C36 C35 . 122.8(5)
N6 C36 H36 . 118.6
C35 C36 H36 . 118.6
O6 Cu1 N1 . 175.05(14)
O6 Cu1 N2 . 94.41(15)
N1 Cu1 N2 . 81.37(16)
O6 Cu1 Cl1 . 90.06(10)
N1 Cu1 Cl1 . 94.74(11)
N2 Cu1 Cl1 . 162.02(12)
O6 Cu1 O6 2_667 78.33(13)
N1 Cu1 O6 2_667 99.69(14)
N2 Cu1 O6 2_667 98.93(14)
Cl1 Cu1 O6 2_667 99.03(9)
O9 Cu2 N5 . 174.18(14)
O9 Cu2 N6 . 93.77(14)
N5 Cu2 N6 . 81.05(15)
O9 Cu2 Cl2 . 90.70(10)
N5 Cu2 Cl2 . 95.02(11)
N6 Cu2 Cl2 . 162.80(12)
O9 Cu2 O9 2_676 79.29(13)
N5 Cu2 O9 2_676 98.40(13)
N6 Cu2 O9 2_676 94.85(13)
Cl2 Cu2 O9 2_676 102.30(9)
C9 N1 C13 . 118.2(4)
C9 N1 Cu1 . 126.5(3)
C13 N1 Cu1 . 115.3(3)
C18 N2 C14 . 118.9(4)
C18 N2 Cu1 . 126.2(3)
C14 N2 Cu1 . 114.9(3)
O2 N3 O1 . 122.5(5)
O2 N3 C1 . 119.2(5)
O1 N3 C1 . 118.3(5)
O8 N4 O7 . 124.9(7)
O8 N4 C19 . 117.6(7)
O7 N4 C19 . 117.3(7)
C27 N5 C31 . 119.0(4)
C27 N5 Cu2 . 126.4(3)
C31 N5 Cu2 . 114.6(3)
C36 N6 C32 . 118.6(4)
C36 N6 Cu2 . 126.6(3)
C32 N6 Cu2 . 114.7(3)
C8 O3 H3A . 109.5
C7 O6 Cu1 . 113.7(3)
C7 O6 Cu1 2_667 141.6(3)
Cu1 O6 Cu1 2_667 101.67(13)
C25 O9 Cu2 . 116.4(3)
C25 O9 Cu2 2_676 142.6(3)
Cu2 O9 Cu2 2_676 100.71(13)
C26 O12 H12A . 109.5
H1W O13 H2W . 108(3)
H3W O14 H4W . 110(3)

loop_
_geom_bond_atom_site_label_1
_geom_bond_atom_site_label_2
_geom_bond_site_symmetry_2
_geom_bond_distance
C1 C2 . 1.366(7)
C1 C6 . 1.375(7)
C1 N3 . 1.466(7)
C2 C3 . 1.392(8)
C2 H2 . 0.9300
C3 C4 . 1.384(7)
C3 H3 . 0.9300
C4 C5 . 1.411(7)
C4 C8 . 1.487(8)
C5 C6 . 1.388(7)
C5 C7 . 1.520(6)
C6 H6 . 0.9300
C7 O5 . 1.233(6)
C7 O6 . 1.279(6)
C8 O4 . 1.206(6)
C8 O3 . 1.322(6)
C9 N1 . 1.336(6)
C9 C10 . 1.374(7)
C9 H9 . 0.9300
C10 C11 . 1.392(8)
C10 H10 . 0.9300
C11 C12 . 1.357(8)
C11 H11 . 0.9300
C12 C13 . 1.375(7)
C12 H12 . 0.9300
C13 N1 . 1.356(6)
C13 C14 . 1.487(7)
C14 N2 . 1.358(6)
C14 C15 . 1.380(7)
C15 C16 . 1.371(7)
C15 H15 . 0.9300
C16 C17 . 1.375(8)
C16 H16 . 0.9300
C17 C18 . 1.379(7)
C17 H17 . 0.9300
C18 N2 . 1.337(6)
C18 H18 . 0.9300
C19 C24 . 1.363(7)
C19 N4 . 1.427(8)
C19 C20 . 1.439(8)
C20 C21 . 1.369(8)
C20 H20 . 0.9300
C21 C22 . 1.395(8)
C21 C25 . 1.519(7)
C22 C23 . 1.358(8)
C22 C26 . 1.493(9)
C23 C24 . 1.356(7)
C23 H23 . 0.9300
C24 H24 . 0.9300
C25 O10 . 1.216(6)
C25 O9 . 1.280(6)
C26 O11 . 1.186(7)
C26 O12 . 1.321(7)
C27 N5 . 1.330(6)
C27 C28 . 1.375(7)
C27 H27 . 0.9300
C28 C29 . 1.364(8)
C28 H28 . 0.9300
C29 C30 . 1.381(7)
C29 H29 . 0.9300
C30 C31 . 1.378(6)
C30 H30 . 0.9300
C31 N5 . 1.358(6)
C31 C32 . 1.478(6)
C32 N6 . 1.341(6)
C32 C33 . 1.388(6)
C33 C34 . 1.373(7)
C33 H33 . 0.9300
C34 C35 . 1.364(7)
C34 H34 . 0.9300
C35 C36 . 1.373(7)
C35 H35 . 0.9300
C36 N6 . 1.335(6)
C36 H36 . 0.9300
Cl1 Cu1 . 2.2680(14)
Cl2 Cu2 . 2.2509(14)
Cu1 O6 . 1.968(3)
Cu1 N1 . 1.992(4)
Cu1 N2 . 1.995(4)
Cu1 O6 2_667 2.331(3)
Cu2 O9 . 1.966(3)
Cu2 N5 . 1.999(4)
Cu2 N6 . 2.014(4)
Cu2 O9 2_676 2.341(3)
N3 O2 . 1.222(6)
N3 O1 . 1.226(6)
N4 O8 . 1.233(8)
N4 O7 . 1.288(8)
O3 H3A . 0.8200
O6 Cu1 2_667 2.331(3)
O9 Cu2 2_676 2.341(3)
O12 H12A . 0.8200
O13 H1W . 0.834(10)
O13 H2W . 0.838(10)
O14 H3W . 0.834(10)
O14 H4W . 0.831(10)

loop_
_geom_hbond_atom_site_label_D
_geom_hbond_atom_site_label_H
_geom_hbond_atom_site_label_A
_geom_hbond_site_symmetry_A
_geom_hbond_distance_DH
_geom_hbond_distance_HA
_geom_hbond_distance_DA
_geom_hbond_angle_DHA
O3 H3A O14 2_566 0.82 1.87 2.664(6) 163.9
O12 H12A O13 . 0.82 2.03 2.611(8) 127.3
O13 H1W O14 . 0.830(10) 2.64(5) 3.229(7) 129(5)
O13 H2W Cl1 2_666 0.840(10) 2.34(2) 3.168(5) 169(8)
O14 H3W O11 . 0.830(10) 2.20(3) 2.992(7) 158(8)
O14 H4W O5 2_666 0.830(10) 2.30(5) 3.010(6) 143(7)
